data_7203732
loop_
_publ_author_name
'McMurtrie, John'
'Dance, Ian'

_publ_section_title
;
 Engineering grids of metal complexes: development of the 2D M(terpy)2
 embrace motif in crystals
;
_journal_issue 35
_journal_name_full CrystEngComm
_journal_page_first 216
_journal_paper_doi 10.1039/b500289c
_journal_volume 7
_journal_year 2005
_chemical_absolute_configuration ad
_chemical_formula_moiety 'C30 H22 N6 Ni, (P F6)2, C3 H6 O'
_chemical_formula_sum 'C33 H28 F12 N6 Ni O P2'
_chemical_formula_weight 873.26
_space_group_IT_number 19
_symmetry_cell_setting orthorhombic
_symmetry_space_group_name_Hall 'P 2ac 2ab'
_symmetry_space_group_name_H-M 'P 21 21 21'
_atom_sites_solution_hydrogens geom
_atom_sites_solution_primary direct
_atom_sites_solution_secondary difmap
_audit_creation_method SHELXL-97
_cell_angle_alpha 90.00
_cell_angle_beta 90.00
_cell_angle_gamma 90.00
_cell_formula_units_Z 4
_cell_length_a 8.7687(17)
_cell_length_b 8.9641(18)
_cell_length_c 44.959(9)
_cell_measurement_reflns_used 982
_cell_measurement_temperature 150(2)
_cell_measurement_theta_max 27.583
_cell_measurement_theta_min 2.691
_cell_volume 3533.9(12)
_computing_cell_refinement 'SAINT (Siemens, 1995)'
_computing_data_collection 'SMART (Siemens, 1995)'
_computing_data_reduction 'SAINT and XPREP (Siemens, 1995)'
_computing_molecular_graphics
;ORTEP-3 (Farrugia, 1997)
WINGX-32 (Farrugia, 1999)
;
_computing_publication_material 'enCIFer 1.0 (CCDC, 2003)'
_computing_structure_refinement 'SHELXL-97 (Sheldrick, 1997)'
_computing_structure_solution 'SIR97 (Altomare, et. al. 1997)'
_diffrn_ambient_temperature 150(2)
_diffrn_measured_fraction_theta_full 0.998
_diffrn_measured_fraction_theta_max 0.957
_diffrn_measurement_device_type 'BRUKER SMART 1000 CCD'
_diffrn_measurement_method \w
_diffrn_radiation_monochromator graphite
_diffrn_radiation_source 'sealed tube'
_diffrn_radiation_type MoK\a
_diffrn_radiation_wavelength 0.71073
_diffrn_reflns_av_R_equivalents 0.0378
_diffrn_reflns_av_sigmaI/netI 0.0301
_diffrn_reflns_limit_h_max 11
_diffrn_reflns_limit_h_min -11
_diffrn_reflns_limit_k_max 11
_diffrn_reflns_limit_k_min -11
_diffrn_reflns_limit_l_max 57
_diffrn_reflns_limit_l_min -57
_diffrn_reflns_number 30804
_diffrn_reflns_theta_full 25.00
_diffrn_reflns_theta_max 28.28
_diffrn_reflns_theta_min 1.81
_diffrn_standards_decay_% 0.13
_diffrn_standards_number 445
_exptl_absorpt_coefficient_mu 0.742
_exptl_absorpt_correction_T_max 0.881
_exptl_absorpt_correction_T_min 0.822
_exptl_absorpt_correction_type empirical
_exptl_absorpt_process_details 'SADABS (Sheldrick, 1999)'
_exptl_crystal_colour orange
_exptl_crystal_density_diffrn 1.641
_exptl_crystal_density_method 'not measured'
_exptl_crystal_description 'rectangular prism'
_exptl_crystal_F_000 1768
_exptl_crystal_size_max 0.49
_exptl_crystal_size_mid 0.17
_exptl_crystal_size_min 0.17
_refine_diff_density_max 1.011
_refine_diff_density_min -0.968
_refine_diff_density_rms 0.122
_refine_ls_abs_structure_details 'Flack H D (1983), Acta Cryst. A39, 876-881'
_refine_ls_abs_structure_Flack 0.26(2)
_refine_ls_extinction_method none
_refine_ls_goodness_of_fit_ref 1.161
_refine_ls_hydrogen_treatment mixed
_refine_ls_matrix_type full
_refine_ls_number_parameters 383
_refine_ls_number_reflns 8183
_refine_ls_number_restraints 0
_refine_ls_restrained_S_all 1.161
_refine_ls_R_factor_all 0.0754
_refine_ls_R_factor_gt 0.0740
_refine_ls_shift/su_max 0.001
_refine_ls_shift/su_mean 0.000
_refine_ls_structure_factor_coef Fsqd
_refine_ls_weighting_details 'calc w=1/[\s^2^(Fo^2^)+(0.0581P)^2^+15.6632P] where P=(Fo^2^+2Fc^2^)/3'
_refine_ls_weighting_scheme calc
_refine_ls_wR_factor_gt 0.1807
_refine_ls_wR_factor_ref 0.1816
_reflns_number_gt 7979
_reflns_number_total 8183
_reflns_threshold_expression >2sigma(I)
_cod_data_source_file b500289c.txt
_cod_data_source_block jcm20_crystal2
_cod_depositor_comments
;
The following automatic conversions were performed:
'_symmetry_cell_setting' value 'Orthorhombic' changed to 'orthorhombic'
according to '/home/saulius/struct/CIF-dictionaries/cif_core.dic'
dictionary named 'cif_core.dic' version 2.4.1 from 2010-06-29.

Automatic conversion script
Id: cif_fix_enum 1527 2010-12-29 10:47:43Z saulius 
;
_cod_database_code 7203732

loop_
_symmetry_equiv_pos_as_xyz
'x, y, z'
'-x+1/2, -y, z+1/2'
'x+1/2, -y+1/2, -z'
'-x, y+1/2, -z+1/2'

loop_
_atom_site_label
_atom_site_type_symbol
_atom_site_fract_x
_atom_site_fract_y
_atom_site_fract_z
_atom_site_U_iso_or_equiv
_atom_site_adp_type
_atom_site_occupancy
_atom_site_symmetry_multiplicity
_atom_site_calc_flag
_atom_site_refinement_flags
_atom_site_disorder_assembly
_atom_site_disorder_group
Ni1 Ni 0.88946(7) 0.26479(6) 0.638039(13) 0.01683(14) Uani 1 1 d . . .
P1A P 0.4278(4) 0.1284(4) 0.54958(7) 0.0356(4) Uiso 0.50 1 d PG A 1
F1A F 0.5354(6) 0.1803(6) 0.52303(10) 0.0563(7) Uiso 0.50 1 d PG A 1
F2A F 0.5632(7) 0.0252(6) 0.56229(14) 0.0563(7) Uiso 0.50 1 d PG A 1
F3A F 0.3693(7) -0.0092(5) 0.53025(12) 0.0563(7) Uiso 0.50 1 d PG A 1
F4A F 0.4900(6) 0.2638(6) 0.56942(11) 0.0563(7) Uiso 0.50 1 d PG A 1
F5A F 0.2955(5) 0.2310(6) 0.53700(13) 0.0563(7) Uiso 0.50 1 d PG A 1
F6A F 0.3224(7) 0.0741(7) 0.57648(10) 0.0563(7) Uiso 0.50 1 d PG A 1
P1B P 0.4370(4) 0.1067(4) 0.54767(7) 0.0356(4) Uiso 0.50 1 d PG B 2
F1B F 0.2952(5) 0.1709(6) 0.52970(13) 0.0563(7) Uiso 0.50 1 d PG B 2
F2B F 0.3796(7) -0.0606(4) 0.54091(13) 0.0563(7) Uiso 0.50 1 d PG B 2
F3B F 0.3391(7) 0.1059(7) 0.57752(10) 0.0563(7) Uiso 0.50 1 d PG B 2
F4B F 0.5343(6) 0.1028(7) 0.51753(10) 0.0563(7) Uiso 0.50 1 d PG B 2
F5B F 0.4931(6) 0.2717(4) 0.55406(12) 0.0563(7) Uiso 0.50 1 d PG B 2
F6B F 0.5782(6) 0.0388(7) 0.56561(13) 0.0563(7) Uiso 0.50 1 d PG B 2
P2A P 0.6711(5) 0.7497(5) 0.71817(10) 0.0318(4) Uiso 0.35 1 d PG C 1
F7A F 0.8097(7) 0.6608(7) 0.70378(16) 0.0423(7) Uiso 0.35 1 d PG C 1
F8A F 0.7729(7) 0.8992(6) 0.71851(17) 0.0423(7) Uiso 0.35 1 d PG C 1
F9A F 0.7319(8) 0.7110(9) 0.75066(11) 0.0423(7) Uiso 0.35 1 d PG C 1
F10A F 0.6122(8) 0.7928(8) 0.68556(11) 0.0423(7) Uiso 0.35 1 d PG C 1
F11A F 0.5714(8) 0.6023(6) 0.71758(16) 0.0423(7) Uiso 0.35 1 d PG C 1
F12A F 0.5339(7) 0.8419(8) 0.73265(16) 0.0423(7) Uiso 0.35 1 d PG C 1
P2B P 0.6726(5) 0.7681(5) 0.71542(11) 0.0318(4) Uiso 0.35 1 d PG D 2
F7B F 0.6851(10) 0.7152(9) 0.74912(12) 0.0423(7) Uiso 0.35 1 d PG D 2
F8B F 0.6082(9) 0.6061(6) 0.70634(19) 0.0423(7) Uiso 0.35 1 d PG D 2
F9B F 0.8413(6) 0.7101(9) 0.7091(2) 0.0423(7) Uiso 0.35 1 d PG D 2
F10B F 0.5013(6) 0.8222(8) 0.72141(18) 0.0423(7) Uiso 0.35 1 d PG D 2
F11B F 0.7352(9) 0.9274(6) 0.72460(19) 0.0423(7) Uiso 0.35 1 d PG D 2
F12B F 0.6590(10) 0.8179(9) 0.68139(12) 0.0423(7) Uiso 0.35 1 d PG D 2
P2C P 0.6773(6) 0.7606(6) 0.71793(13) 0.0318(4) Uiso 0.30 1 d PG E 3
F7C F 0.7044(11) 0.6872(10) 0.74972(15) 0.0423(7) Uiso 0.30 1 d PG E 3
F8C F 0.6682(10) 0.5968(7) 0.7033(2) 0.0423(7) Uiso 0.30 1 d PG E 3
F9C F 0.8564(6) 0.7619(11) 0.7119(2) 0.0423(7) Uiso 0.30 1 d PG E 3
F10C F 0.4970(6) 0.7551(11) 0.7235(2) 0.0423(7) Uiso 0.30 1 d PG E 3
F11C F 0.6854(11) 0.9213(7) 0.7325(2) 0.0423(7) Uiso 0.30 1 d PG E 3
F12C F 0.6501(11) 0.8310(10) 0.68571(14) 0.0423(7) Uiso 0.30 1 d PG E 3
N1 N 0.8068(5) 0.4648(5) 0.61927(10) 0.0218(9) Uani 1 1 d . . .
N2 N 0.9000(5) 0.2184(5) 0.59488(9) 0.0213(8) Uani 1 1 d . . .
N3 N 0.9736(4) 0.0448(5) 0.63842(10) 0.0198(8) Uani 1 1 d . . .
N4 N 1.1124(5) 0.3550(5) 0.64374(9) 0.0234(8) Uani 1 1 d . . .
N5 N 0.8920(5) 0.3129(5) 0.68141(9) 0.0198(8) Uani 1 1 d . . .
N6 N 0.6715(5) 0.1882(5) 0.65148(10) 0.0228(9) Uani 1 1 d . . .
C1 C 0.7568(6) 0.5860(6) 0.63284(13) 0.0242(11) Uani 1 1 d . . .
H1 H 0.7628 0.5902 0.6539 0.029 Uiso 1 1 calc R . .
C2 C 0.6960(7) 0.7073(7) 0.61791(14) 0.0327(13) Uani 1 1 d . . .
H2 H 0.6605 0.7919 0.6286 0.039 Uiso 1 1 calc R . .
C3 C 0.6879(8) 0.7032(7) 0.58758(15) 0.0362(14) Uani 1 1 d . . .
H3 H 0.6469 0.7855 0.5769 0.043 Uiso 1 1 calc R . .
C4 C 0.7390(7) 0.5798(7) 0.57250(14) 0.0326(13) Uani 1 1 d . . .
H4 H 0.7340 0.5757 0.5514 0.039 Uiso 1 1 calc R . .
C5 C 0.7988(6) 0.4600(6) 0.58882(12) 0.0239(11) Uani 1 1 d . . .
C6 C 0.8587(6) 0.3213(6) 0.57520(12) 0.0234(11) Uani 1 1 d . . .
C7 C 0.8755(7) 0.2977(7) 0.54453(12) 0.0309(12) Uani 1 1 d . . .
H7 H 0.8477 0.3723 0.5305 0.037 Uiso 1 1 calc R . .
C8 C 0.9338(7) 0.1621(7) 0.53543(13) 0.0339(13) Uani 1 1 d . . .
H8 H 0.9465 0.1426 0.5148 0.041 Uiso 1 1 calc R . .
C9 C 0.9740(7) 0.0543(7) 0.55596(13) 0.0311(13) Uani 1 1 d . . .
H9 H 1.0114 -0.0400 0.5497 0.037 Uiso 1 1 calc R . .
C10 C 0.9582(5) 0.0874(6) 0.58632(11) 0.0213(10) Uani 1 1 d . . .
C11 C 1.0023(6) -0.0108(6) 0.61108(12) 0.0213(10) Uani 1 1 d . . .
C12 C 1.0678(7) -0.1519(7) 0.60686(13) 0.0296(12) Uani 1 1 d . . .
H12 H 1.0883 -0.1889 0.5875 0.035 Uiso 1 1 calc R . .
C13 C 1.1020(7) -0.2361(6) 0.63217(13) 0.0345(12) Uani 1 1 d . . .
H13 H 1.1466 -0.3322 0.6302 0.041 Uiso 1 1 calc R . .
C14 C 1.0705(7) -0.1791(7) 0.66032(14) 0.0321(13) Uani 1 1 d . . .
H14 H 1.0927 -0.2349 0.6778 0.038 Uiso 1 1 calc R . .
C15 C 1.0057(7) -0.0381(7) 0.66209(13) 0.0284(12) Uani 1 1 d . . .
H15 H 0.9831 0.0011 0.6812 0.034 Uiso 1 1 calc R . .
C16 C 1.2217(6) 0.3703(6) 0.62277(13) 0.0267(11) Uani 1 1 d . . .
H16 H 1.2017 0.3348 0.6033 0.032 Uiso 1 1 calc R . .
C17 C 1.3621(6) 0.4358(6) 0.62855(15) 0.0310(13) Uani 1 1 d . . .
H17 H 1.4374 0.4445 0.6135 0.037 Uiso 1 1 calc R . .
C18 C 1.3887(7) 0.4886(7) 0.65745(16) 0.0388(14) Uani 1 1 d . . .
H18 H 1.4814 0.5384 0.6620 0.047 Uiso 1 1 calc R . .
C19 C 1.2801(7) 0.4682(7) 0.67913(16) 0.0341(14) Uani 1 1 d . . .
H19 H 1.2989 0.4996 0.6990 0.041 Uiso 1 1 calc R . .
C20 C 1.1413(6) 0.4006(7) 0.67156(13) 0.0280(12) Uani 1 1 d . . .
C21 C 1.0169(6) 0.3736(7) 0.69360(12) 0.0266(11) Uani 1 1 d . . .
C22 C 1.0248(8) 0.4054(9) 0.72373(14) 0.0418(16) Uani 1 1 d . . .
H22 H 1.1132 0.4496 0.7322 0.050 Uiso 1 1 calc R . .
C23 C 0.8995(9) 0.3704(9) 0.74101(13) 0.0472(17) Uani 1 1 d . . .
H23 H 0.9013 0.3928 0.7617 0.057 Uiso 1 1 calc R . .
C24 C 0.7708(8) 0.3034(8) 0.72891(14) 0.0397(15) Uani 1 1 d . . .
H24 H 0.6857 0.2777 0.7409 0.048 Uiso 1 1 calc R . .
C25 C 0.7716(6) 0.2750(7) 0.69808(12) 0.0278(11) Uani 1 1 d . . .
C26 C 0.6465(6) 0.2061(6) 0.68124(12) 0.0249(11) Uani 1 1 d . . .
C27 C 0.5140(7) 0.1587(8) 0.69477(15) 0.0376(15) Uani 1 1 d . . .
H27 H 0.4975 0.1733 0.7154 0.045 Uiso 1 1 calc R . .
C28 C 0.4053(7) 0.0889(8) 0.67708(18) 0.0470(18) Uani 1 1 d . . .
H28 H 0.3133 0.0539 0.6858 0.056 Uiso 1 1 calc R . .
C29 C 0.4295(6) 0.0701(7) 0.64731(16) 0.0352(15) Uani 1 1 d . . .
H29 H 0.3552 0.0225 0.6352 0.042 Uiso 1 1 calc R . .
C30 C 0.5679(6) 0.1232(6) 0.63482(14) 0.0289(11) Uani 1 1 d . . .
H30 H 0.5860 0.1115 0.6141 0.035 Uiso 1 1 calc R . .
O1A O 0.5572(12) -0.2037(13) 0.4608(3) 0.0474(11) Uiso 0.50 1 d PG F 1
C32A C 0.6689(10) -0.1648(9) 0.47413(19) 0.0474(11) Uiso 0.50 1 d PG F 1
C33A C 0.7747(14) -0.0529(14) 0.4617(3) 0.0474(11) Uiso 0.50 1 d PG F 1
C31A C 0.7037(16) -0.2262(16) 0.5041(2) 0.0474(11) Uiso 0.50 1 d PG F 1
H31A H 0.6317 -0.3043 0.5086 0.057 Uiso 0.50 1 d PG F 1
H31B H 0.8052 -0.2667 0.5039 0.057 Uiso 0.50 1 d PG F 1
H31C H 0.6972 -0.1447 0.5210 0.057 Uiso 0.50 1 d PG F 1
H33A H 0.8676 -0.0890 0.4587 0.057 Uiso 0.50 1 d PG F 1
H33B H 0.7812 0.0289 0.4753 0.057 Uiso 0.50 1 d PG F 1
H33C H 0.7348 -0.0187 0.4431 0.057 Uiso 0.50 1 d PG F 1
O1B O 0.5578(11) -0.1720(14) 0.4583(3) 0.0474(11) Uiso 0.50 1 d PG G 2
C32B C 0.6805(10) -0.1522(9) 0.46951(19) 0.0474(11) Uiso 0.50 1 d PG G 2
C33B C 0.8134(12) -0.1056(17) 0.4516(3) 0.0474(11) Uiso 0.50 1 d PG G 2
C31B C 0.7028(16) -0.1711(17) 0.50212(19) 0.0474(11) Uiso 0.50 1 d PG G 2
H31D H 0.6103 -0.2108 0.5106 0.057 Uiso 0.50 1 d PG G 2
H31E H 0.7851 -0.2401 0.5053 0.057 Uiso 0.50 1 d PG G 2
H31F H 0.7290 -0.0700 0.5129 0.057 Uiso 0.50 1 d PG G 2
H33D H 0.8882 -0.1721 0.4519 0.057 Uiso 0.50 1 d PG G 2
H33E H 0.8511 -0.0133 0.4595 0.057 Uiso 0.50 1 d PG G 2
H33F H 0.7810 -0.0914 0.4315 0.057 Uiso 0.50 1 d PG G 2

loop_
_atom_site_aniso_label
_atom_site_aniso_U_11
_atom_site_aniso_U_22
_atom_site_aniso_U_33
_atom_site_aniso_U_23
_atom_site_aniso_U_13
_atom_site_aniso_U_12
Ni1 0.0142(2) 0.0177(3) 0.0186(3) 0.0008(2) -0.0002(2) 0.0020(2)
N1 0.0134(19) 0.026(2) 0.026(2) 0.0027(18) -0.0032(16) 0.0009(17)
N2 0.0149(17) 0.026(2) 0.0227(19) 0.0002(16) 0.0008(16) -0.0031(18)
N3 0.0138(18) 0.0242(19) 0.0213(19) 0.0036(19) 0.0010(16) 0.0013(15)
N4 0.0172(19) 0.024(2) 0.029(2) -0.0009(16) -0.0004(18) 0.0022(17)
N5 0.0174(19) 0.023(2) 0.0186(18) 0.0023(15) -0.0003(17) 0.0085(18)
N6 0.019(2) 0.025(2) 0.025(2) 0.0081(17) -0.0013(17) 0.0041(17)
C1 0.016(2) 0.025(3) 0.032(3) 0.002(2) 0.000(2) 0.0010(19)
C2 0.033(3) 0.026(3) 0.039(3) 0.002(2) 0.002(2) 0.006(2)
C3 0.038(3) 0.027(3) 0.044(3) 0.012(3) -0.002(3) 0.014(3)
C4 0.030(3) 0.038(3) 0.029(3) 0.011(3) -0.003(2) 0.008(3)
C5 0.017(2) 0.025(3) 0.030(3) 0.005(2) 0.002(2) 0.000(2)
C6 0.018(3) 0.027(2) 0.025(2) 0.002(2) -0.0016(19) -0.0048(19)
C7 0.027(3) 0.047(3) 0.019(2) 0.007(2) 0.003(2) 0.002(3)
C8 0.036(3) 0.043(3) 0.023(3) -0.003(2) 0.005(2) 0.000(3)
C9 0.026(3) 0.039(3) 0.028(3) -0.008(2) 0.000(2) 0.001(2)
C10 0.012(2) 0.028(3) 0.024(2) -0.002(2) 0.0030(18) -0.0019(19)
C11 0.013(2) 0.027(3) 0.024(2) -0.002(2) 0.0019(18) -0.0018(19)
C12 0.025(3) 0.029(3) 0.035(3) -0.001(2) 0.006(2) 0.004(2)
C13 0.038(3) 0.021(2) 0.045(3) 0.001(2) 0.001(3) 0.009(3)
C14 0.032(3) 0.031(3) 0.033(3) 0.009(2) -0.005(2) 0.006(2)
C15 0.029(3) 0.029(3) 0.027(3) 0.002(2) 0.004(2) 0.000(2)
C16 0.025(3) 0.021(3) 0.034(3) 0.002(2) 0.001(2) 0.004(2)
C17 0.019(3) 0.023(3) 0.051(4) 0.004(2) 0.010(2) 0.003(2)
C18 0.018(3) 0.031(3) 0.067(4) -0.008(3) -0.006(3) 0.002(3)
C19 0.022(3) 0.032(3) 0.048(4) -0.001(3) -0.015(3) -0.002(2)
C20 0.016(2) 0.034(3) 0.035(3) 0.001(2) -0.008(2) 0.006(2)
C21 0.022(3) 0.033(3) 0.025(3) -0.004(2) -0.006(2) 0.004(2)
C22 0.041(4) 0.059(4) 0.026(3) -0.013(3) -0.014(3) 0.010(3)
C23 0.057(4) 0.067(5) 0.018(3) 0.004(3) -0.005(3) 0.003(4)
C24 0.042(4) 0.048(4) 0.030(3) 0.010(3) 0.012(3) 0.005(3)
C25 0.022(2) 0.028(3) 0.034(3) 0.007(2) 0.005(2) 0.009(2)
C26 0.019(2) 0.030(3) 0.027(2) 0.004(2) 0.0044(19) 0.0070(19)
C27 0.025(3) 0.048(4) 0.040(3) 0.014(3) 0.009(3) 0.007(3)
C28 0.019(3) 0.048(4) 0.075(5) 0.024(4) 0.010(3) -0.001(3)
C29 0.012(2) 0.030(3) 0.063(4) 0.009(3) -0.008(2) 0.000(2)
C30 0.019(2) 0.030(3) 0.038(3) 0.006(2) -0.004(2) 0.000(2)

loop_
_atom_type_symbol
_atom_type_description
_atom_type_scat_dispersion_real
_atom_type_scat_dispersion_imag
_atom_type_scat_source
C C 0.0033 0.0016 'International Tables Vol C Tables 4.2.6.8 and 6.1.1.4'
H H 0.0000 0.0000 'International Tables Vol C Tables 4.2.6.8 and 6.1.1.4'
N N 0.0061 0.0033 'International Tables Vol C Tables 4.2.6.8 and 6.1.1.4'
Ni Ni 0.3393 1.1124 'International Tables Vol C Tables 4.2.6.8 and 6.1.1.4'
P P 0.1023 0.0942 'International Tables Vol C Tables 4.2.6.8 and 6.1.1.4'
F F 0.0171 0.0103 'International Tables Vol C Tables 4.2.6.8 and 6.1.1.4'
O O 0.0106 0.0060 'International Tables Vol C Tables 4.2.6.8 and 6.1.1.4'

loop_
_geom_angle_atom_site_label_1
_geom_angle_atom_site_label_2
_geom_angle_atom_site_label_3
_geom_angle
_geom_angle_site_symmetry_1
_geom_angle_site_symmetry_3
_geom_angle_publ_flag
N2 Ni1 N5 176.68(19) . . ?
N2 Ni1 N3 78.21(18) . . ?
N5 Ni1 N3 100.97(17) . . ?
N2 Ni1 N1 78.65(18) . . ?
N5 Ni1 N1 102.17(17) . . ?
N3 Ni1 N1 156.85(18) . . ?
N2 Ni1 N6 104.62(18) . . ?
N5 Ni1 N6 78.57(18) . . ?
N3 Ni1 N6 90.59(16) . . ?
N1 Ni1 N6 94.56(17) . . ?
N2 Ni1 N4 98.88(17) . . ?
N5 Ni1 N4 77.89(18) . . ?
N3 Ni1 N4 91.88(16) . . ?
N1 Ni1 N4 92.34(17) . . ?
N6 Ni1 N4 156.37(17) . . ?
F5A P1A F1A 89.8 . . ?
F5A P1A F3A 91.1 . . ?
F1A P1A F3A 90.4 . . ?
F5A P1A F6A 91.3 . . ?
F1A P1A F6A 178.9 . . ?
F3A P1A F6A 89.5 . . ?
F5A P1A F4A 90.5 . . ?
F1A P1A F4A 89.7 . . ?
F3A P1A F4A 178.5 . . ?
F6A P1A F4A 90.3 . . ?
F5A P1A F2A 179.5 . . ?
F1A P1A F2A 89.8 . . ?
F3A P1A F2A 89.2 . . ?
F6A P1A F2A 89.0 . . ?
F4A P1A F2A 89.2 . . ?
F5B P1B F1B 89.8 . . ?
F5B P1B F3B 91.1 . . ?
F1B P1B F3B 90.5 . . ?
F5B P1B F6B 91.3 . . ?
F1B P1B F6B 178.9 . . ?
F3B P1B F6B 89.5 . . ?
F5B P1B F4B 90.5 . . ?
F1B P1B F4B 89.7 . . ?
F3B P1B F4B 178.5 . . ?
F6B P1B F4B 90.3 . . ?
F5B P1B F2B 179.5 . . ?
F1B P1B F2B 89.8 . . ?
F3B P1B F2B 89.2 . . ?
F6B P1B F2B 89.0 . . ?
F4B P1B F2B 89.2 . . ?
F11A P2A F7A 89.8 . . ?
F11A P2A F9A 91.1 . . ?
F7A P2A F9A 90.5 . . ?
F11A P2A F12A 91.3 . . ?
F7A P2A F12A 178.9 . . ?
F9A P2A F12A 89.5 . . ?
F11A P2A F10A 90.5 . . ?
F7A P2A F10A 89.7 . . ?
F9A P2A F10A 178.5 . . ?
F12A P2A F10A 90.3 . . ?
F11A P2A F8A 179.5 . . ?
F7A P2A F8A 89.8 . . ?
F9A P2A F8A 89.2 . . ?
F12A P2A F8A 89.0 . . ?
F10A P2A F8A 89.2 . . ?
F11B P2B F7B 89.8 . . ?
F11B P2B F9B 91.1 . . ?
F7B P2B F9B 90.5 . . ?
F11B P2B F12B 91.3 . . ?
F7B P2B F12B 178.9 . . ?
F9B P2B F12B 89.5 . . ?
F11B P2B F10B 90.5 . . ?
F7B P2B F10B 89.7 . . ?
F9B P2B F10B 178.5 . . ?
F12B P2B F10B 90.3 . . ?
F11B P2B F8B 179.5 . . ?
F7B P2B F8B 89.8 . . ?
F9B P2B F8B 89.2 . . ?
F12B P2B F8B 89.0 . . ?
F10B P2B F8B 89.2 . . ?
F11C P2C F7C 89.8 . . ?
F11C P2C F9C 91.1 . . ?
F7C P2C F9C 90.5 . . ?
F11C P2C F12C 91.3 . . ?
F7C P2C F12C 178.9 . . ?
F9C P2C F12C 89.5 . . ?
F11C P2C F10C 90.5 . . ?
F7C P2C F10C 89.7 . . ?
F9C P2C F10C 178.5 . . ?
F12C P2C F10C 90.3 . . ?
F11C P2C F8C 179.5 . . ?
F7C P2C F8C 89.8 . . ?
F9C P2C F8C 89.2 . . ?
F12C P2C F8C 89.0 . . ?
F10C P2C F8C 89.2 . . ?
C1 N1 C5 118.0(5) . . ?
C1 N1 Ni1 128.9(4) . . ?
C5 N1 Ni1 113.0(4) . . ?
C6 N2 C10 121.5(4) . . ?
C6 N2 Ni1 119.5(4) . . ?
C10 N2 Ni1 118.9(3) . . ?
C15 N3 C11 118.9(5) . . ?
C15 N3 Ni1 127.2(4) . . ?
C11 N3 Ni1 113.8(3) . . ?
C20 N4 C16 119.0(5) . . ?
C20 N4 Ni1 113.7(4) . . ?
C16 N4 Ni1 127.3(4) . . ?
C25 N5 C21 121.2(5) . . ?
C25 N5 Ni1 118.9(4) . . ?
C21 N5 Ni1 119.8(4) . . ?
C30 N6 C26 120.0(5) . . ?
C30 N6 Ni1 127.2(4) . . ?
C26 N6 Ni1 112.7(4) . . ?
N1 C1 C2 123.3(5) . . ?
N1 C1 H1 118.3 . . ?
C2 C1 H1 118.3 . . ?
C3 C2 C1 118.9(6) . . ?
C3 C2 H2 120.6 . . ?
C1 C2 H2 120.6 . . ?
C2 C3 C4 119.9(5) . . ?
C2 C3 H3 120.1 . . ?
C4 C3 H3 120.1 . . ?
C3 C4 C5 118.7(6) . . ?
C3 C4 H4 120.6 . . ?
C5 C4 H4 120.6 . . ?
N1 C5 C4 121.2(5) . . ?
N1 C5 C6 114.9(5) . . ?
C4 C5 C6 124.0(5) . . ?
N2 C6 C7 121.4(5) . . ?
N2 C6 C5 113.8(5) . . ?
C7 C6 C5 124.8(5) . . ?
C8 C7 C6 117.6(5) . . ?
C8 C7 H7 121.2 . . ?
C6 C7 H7 121.2 . . ?
C7 C8 C9 120.8(5) . . ?
C7 C8 H8 119.6 . . ?
C9 C8 H8 119.6 . . ?
C8 C9 C10 118.5(6) . . ?
C8 C9 H9 120.8 . . ?
C10 C9 H9 120.8 . . ?
N2 C10 C9 120.2(5) . . ?
N2 C10 C11 114.1(4) . . ?
C9 C10 C11 125.7(5) . . ?
N3 C11 C12 122.2(5) . . ?
N3 C11 C10 114.8(5) . . ?
C12 C11 C10 123.0(5) . . ?
C13 C12 C11 117.7(5) . . ?
C13 C12 H12 121.1 . . ?
C11 C12 H12 121.1 . . ?
C14 C13 C12 119.9(5) . . ?
C14 C13 H13 120.0 . . ?
C12 C13 H13 120.0 . . ?
C15 C14 C13 117.9(5) . . ?
C15 C14 H14 121.1 . . ?
C13 C14 H14 121.1 . . ?
N3 C15 C14 123.4(5) . . ?
N3 C15 H15 118.3 . . ?
C14 C15 H15 118.3 . . ?
N4 C16 C17 122.8(6) . . ?
N4 C16 H16 118.6 . . ?
C17 C16 H16 118.6 . . ?
C16 C17 C18 117.6(6) . . ?
C16 C17 H17 121.2 . . ?
C18 C17 H17 121.2 . . ?
C19 C18 C17 119.8(6) . . ?
C19 C18 H18 120.1 . . ?
C17 C18 H18 120.1 . . ?
C18 C19 C20 119.1(6) . . ?
C18 C19 H19 120.4 . . ?
C20 C19 H19 120.4 . . ?
N4 C20 C19 121.6(6) . . ?
N4 C20 C21 115.5(5) . . ?
C19 C20 C21 122.9(6) . . ?
N5 C21 C22 121.6(6) . . ?
N5 C21 C20 113.0(5) . . ?
C22 C21 C20 125.3(6) . . ?
C23 C22 C21 117.6(6) . . ?
C23 C22 H22 121.2 . . ?
C21 C22 H22 121.2 . . ?
C22 C23 C24 121.6(6) . . ?
C22 C23 H23 119.2 . . ?
C24 C23 H23 119.2 . . ?
C23 C24 C25 117.3(6) . . ?
C23 C24 H24 121.3 . . ?
C25 C24 H24 121.3 . . ?
N5 C25 C24 120.6(6) . . ?
N5 C25 C26 114.0(5) . . ?
C24 C25 C26 125.4(5) . . ?
N6 C26 C27 122.1(6) . . ?
N6 C26 C25 115.8(5) . . ?
C27 C26 C25 122.1(5) . . ?
C26 C27 C28 117.7(6) . . ?
C26 C27 H27 121.2 . . ?
C28 C27 H27 121.2 . . ?
C29 C28 C27 120.6(6) . . ?
C29 C28 H28 119.7 . . ?
C27 C28 H28 119.7 . . ?
C28 C29 C30 118.6(6) . . ?
C28 C29 H29 120.7 . . ?
C30 C29 H29 120.7 . . ?
N6 C30 C29 121.0(6) . . ?
N6 C30 H30 119.5 . . ?
C29 C30 H30 119.5 . . ?
O1A C32A C33A 121.4 . . ?
O1A C32A C31A 120.9 . . ?
C33A C32A C31A 117.7 . . ?
H33D C33A H33E 73.5 . . ?
H33D C33A H33F 61.4 . . ?
H33E C33A H33F 87.2 . . ?
H31D C31A H31E 156.6 . . ?
H31D C31A H31F 84.4 . . ?
H31E C31A H31F 89.8 . . ?
O1B C32B C33B 121.4 . . ?
O1B C32B C31B 120.9 . . ?
C33B C32B C31B 117.7 . . ?
C32B C33B H33A 114.4 . . ?
C32B C33B H33C 84.1 . . ?
C32B C33B H33D 112.8 . . ?
C32B C33B H33E 108.5 . . ?
H33D C33B H33E 108.8 . . ?
C32B C33B H33F 108.6 . . ?
H33D C33B H33F 108.6 . . ?
H33E C33B H33F 109.6 . . ?
C32B C31B H31A 104.3 . . ?
C32B C31B H31B 103.7 . . ?
C32B C31B H31C 155.4 . . ?
C32B C31B H31D 108.8 . . ?
C32B C31B H31E 108.6 . . ?
H31D C31B H31E 109.6 . . ?
C32B C31B H31F 112.6 . . ?
H31D C31B H31F 108.6 . . ?
H31E C31B H31F 108.7 . . ?

loop_
_geom_bond_atom_site_label_1
_geom_bond_atom_site_label_2
_geom_bond_distance
_geom_bond_site_symmetry_2
_geom_bond_publ_flag
Ni1 N2 1.987(4) . ?
Ni1 N5 1.997(4) . ?
Ni1 N3 2.106(4) . ?
Ni1 N1 2.110(5) . ?
Ni1 N6 2.119(5) . ?
Ni1 N4 2.131(5) . ?
P1A F5A 1.5848 . ?
P1A F1A 1.5912 . ?
P1A F3A 1.5934 . ?
P1A F6A 1.5979 . ?
P1A F4A 1.6015 . ?
P1A F2A 1.6101 . ?
P1B F5B 1.5848 . ?
P1B F1B 1.5912 . ?
P1B F3B 1.5933 . ?
P1B F6B 1.5980 . ?
P1B F4B 1.6016 . ?
P1B F2B 1.6102 . ?
P2A F11A 1.5847 . ?
P2A F7A 1.5910 . ?
P2A F9A 1.5934 . ?
P2A F12A 1.5981 . ?
P2A F10A 1.6016 . ?
P2A F8A 1.6102 . ?
P2B F11B 1.5848 . ?
P2B F7B 1.5911 . ?
P2B F9B 1.5933 . ?
P2B F12B 1.5982 . ?
P2B F10B 1.6016 . ?
P2B F8B 1.6102 . ?
P2C F11C 1.5848 . ?
P2C F7C 1.5912 . ?
P2C F9C 1.5933 . ?
P2C F12C 1.5981 . ?
P2C F10C 1.6016 . ?
P2C F8C 1.6102 . ?
N1 C1 1.322(7) . ?
N1 C5 1.371(7) . ?
N2 C6 1.329(7) . ?
N2 C10 1.337(7) . ?
N3 C15 1.328(7) . ?
N3 C11 1.350(7) . ?
N4 C20 1.340(7) . ?
N4 C16 1.352(7) . ?
N5 C25 1.339(7) . ?
N5 C21 1.339(7) . ?
N6 C30 1.313(7) . ?
N6 C26 1.365(7) . ?
C1 C2 1.384(8) . ?
C1 H1 0.9500 . ?
C2 C3 1.366(9) . ?
C2 H2 0.9500 . ?
C3 C4 1.372(9) . ?
C3 H3 0.9500 . ?
C4 C5 1.402(8) . ?
C4 H4 0.9500 . ?
C5 C6 1.482(8) . ?
C6 C7 1.403(7) . ?
C7 C8 1.381(9) . ?
C7 H7 0.9500 . ?
C8 C9 1.382(9) . ?
C8 H8 0.9500 . ?
C9 C10 1.404(7) . ?
C9 H9 0.9500 . ?
C10 C11 1.471(7) . ?
C11 C12 1.402(8) . ?
C12 C13 1.398(8) . ?
C12 H12 0.9500 . ?
C13 C14 1.393(8) . ?
C13 H13 0.9500 . ?
C14 C15 1.388(8) . ?
C14 H14 0.9500 . ?
C15 H15 0.9500 . ?
C16 C17 1.388(8) . ?
C16 H16 0.9500 . ?
C17 C18 1.402(9) . ?
C17 H17 0.9500 . ?
C18 C19 1.375(10) . ?
C18 H18 0.9500 . ?
C19 C20 1.402(8) . ?
C19 H19 0.9500 . ?
C20 C21 1.494(8) . ?
C21 C22 1.386(8) . ?
C22 C23 1.382(10) . ?
C22 H22 0.9500 . ?
C23 C24 1.389(11) . ?
C23 H23 0.9500 . ?
C24 C25 1.409(9) . ?
C24 H24 0.9500 . ?
C25 C26 1.469(8) . ?
C26 C27 1.379(8) . ?
C27 C28 1.390(10) . ?
C27 H27 0.9500 . ?
C28 C29 1.366(10) . ?
C28 H28 0.9500 . ?
C29 C30 1.420(8) . ?
C29 H29 0.9500 . ?
C30 H30 0.9500 . ?
O1A C32A 1.2008 . ?
C32A C33A 1.4757 . ?
C32A C31A 1.4890 . ?
C33A H33A 0.8866 . ?
C33A H33B 0.9572 . ?
C33A H33C 0.9593 . ?
C31A H31A 0.9640 . ?
C31A H31B 0.9613 . ?
C31A H31C 1.0533 . ?
O1B C32B 1.2009 . ?
C32B C33B 1.4758 . ?
C32B C31B 1.4889 . ?
C33B H33D 0.8866 . ?
C33B H33E 0.9572 . ?
C33B H33F 0.9593 . ?
C31B H31D 0.9641 . ?
C31B H31E 0.9613 . ?
C31B H31F 1.0534 . ?

loop_
_geom_torsion_atom_site_label_1
_geom_torsion_atom_site_label_2
_geom_torsion_atom_site_label_3
_geom_torsion_atom_site_label_4
_geom_torsion
_geom_torsion_site_symmetry_1
_geom_torsion_site_symmetry_2
_geom_torsion_site_symmetry_3
_geom_torsion_site_symmetry_4
_geom_torsion_publ_flag
N2 Ni1 N1 C1 178.0(5) . . . . ?
N5 Ni1 N1 C1 -5.3(5) . . . . ?
N3 Ni1 N1 C1 176.2(4) . . . . ?
N6 Ni1 N1 C1 73.9(5) . . . . ?
N4 Ni1 N1 C1 -83.4(5) . . . . ?
N2 Ni1 N1 C5 1.6(4) . . . . ?
N5 Ni1 N1 C5 178.3(4) . . . . ?
N3 Ni1 N1 C5 -0.1(6) . . . . ?
N6 Ni1 N1 C5 -102.4(4) . . . . ?
N4 Ni1 N1 C5 100.2(4) . . . . ?
N3 Ni1 N2 C6 -179.4(4) . . . . ?
N1 Ni1 N2 C6 1.3(4) . . . . ?
N6 Ni1 N2 C6 93.1(4) . . . . ?
N4 Ni1 N2 C6 -89.4(4) . . . . ?
N3 Ni1 N2 C10 -3.9(4) . . . . ?
N1 Ni1 N2 C10 176.8(4) . . . . ?
N6 Ni1 N2 C10 -91.4(4) . . . . ?
N4 Ni1 N2 C10 86.2(4) . . . . ?
N2 Ni1 N3 C15 -178.4(5) . . . . ?
N5 Ni1 N3 C15 4.9(5) . . . . ?
N1 Ni1 N3 C15 -176.7(4) . . . . ?
N6 Ni1 N3 C15 -73.6(5) . . . . ?
N4 Ni1 N3 C15 82.9(5) . . . . ?
N2 Ni1 N3 C11 4.6(3) . . . . ?
N5 Ni1 N3 C11 -172.1(3) . . . . ?
N1 Ni1 N3 C11 6.3(6) . . . . ?
N6 Ni1 N3 C11 109.4(4) . . . . ?
N4 Ni1 N3 C11 -94.1(4) . . . . ?
N2 Ni1 N4 C20 179.1(4) . . . . ?
N5 Ni1 N4 C20 -1.7(4) . . . . ?
N3 Ni1 N4 C20 -102.5(4) . . . . ?
N1 Ni1 N4 C20 100.2(4) . . . . ?
N6 Ni1 N4 C20 -6.7(6) . . . . ?
N2 Ni1 N4 C16 -0.5(5) . . . . ?
N5 Ni1 N4 C16 178.7(5) . . . . ?
N3 Ni1 N4 C16 77.8(4) . . . . ?
N1 Ni1 N4 C16 -79.4(4) . . . . ?
N6 Ni1 N4 C16 173.6(4) . . . . ?
N3 Ni1 N5 C25 -86.1(4) . . . . ?
N1 Ni1 N5 C25 94.5(4) . . . . ?
N6 Ni1 N5 C25 2.2(4) . . . . ?
N4 Ni1 N5 C25 -175.7(4) . . . . ?
N3 Ni1 N5 C21 89.7(4) . . . . ?
N1 Ni1 N5 C21 -89.7(4) . . . . ?
N6 Ni1 N5 C21 178.1(4) . . . . ?
N4 Ni1 N5 C21 0.1(4) . . . . ?
N2 Ni1 N6 C30 0.6(5) . . . . ?
N5 Ni1 N6 C30 -178.4(5) . . . . ?
N3 Ni1 N6 C30 -77.3(5) . . . . ?
N1 Ni1 N6 C30 80.1(5) . . . . ?
N4 Ni1 N6 C30 -173.4(4) . . . . ?
N2 Ni1 N6 C26 177.6(3) . . . . ?
N5 Ni1 N6 C26 -1.5(3) . . . . ?
N3 Ni1 N6 C26 99.6(4) . . . . ?
N1 Ni1 N6 C26 -103.0(4) . . . . ?
N4 Ni1 N6 C26 3.6(6) . . . . ?
C5 N1 C1 C2 0.5(8) . . . . ?
Ni1 N1 C1 C2 -175.7(4) . . . . ?
N1 C1 C2 C3 -0.5(9) . . . . ?
C1 C2 C3 C4 0.3(10) . . . . ?
C2 C3 C4 C5 0.1(10) . . . . ?
C1 N1 C5 C4 -0.1(8) . . . . ?
Ni1 N1 C5 C4 176.6(4) . . . . ?
C1 N1 C5 C6 179.3(5) . . . . ?
Ni1 N1 C5 C6 -3.9(6) . . . . ?
C3 C4 C5 N1 -0.1(9) . . . . ?
C3 C4 C5 C6 -179.5(6) . . . . ?
C10 N2 C6 C7 -0.5(8) . . . . ?
Ni1 N2 C6 C7 175.0(4) . . . . ?
C10 N2 C6 C5 -179.1(4) . . . . ?
Ni1 N2 C6 C5 -3.7(6) . . . . ?
N1 C5 C6 N2 5.0(7) . . . . ?
C4 C5 C6 N2 -175.6(5) . . . . ?
N1 C5 C6 C7 -173.6(5) . . . . ?
C4 C5 C6 C7 5.8(9) . . . . ?
N2 C6 C7 C8 1.2(8) . . . . ?
C5 C6 C7 C8 179.7(5) . . . . ?
C6 C7 C8 C9 0.0(9) . . . . ?
C7 C8 C9 C10 -1.8(9) . . . . ?
C6 N2 C10 C9 -1.4(7) . . . . ?
Ni1 N2 C10 C9 -176.9(4) . . . . ?
C6 N2 C10 C11 178.0(4) . . . . ?
Ni1 N2 C10 C11 2.6(6) . . . . ?
C8 C9 C10 N2 2.6(8) . . . . ?
C8 C9 C10 C11 -176.8(5) . . . . ?
C15 N3 C11 C12 -1.4(7) . . . . ?
Ni1 N3 C11 C12 175.9(4) . . . . ?
C15 N3 C11 C10 178.1(5) . . . . ?
Ni1 N3 C11 C10 -4.6(5) . . . . ?
N2 C10 C11 N3 1.6(6) . . . . ?
C9 C10 C11 N3 -179.0(5) . . . . ?
N2 C10 C11 C12 -178.9(5) . . . . ?
C9 C10 C11 C12 0.5(8) . . . . ?
N3 C11 C12 C13 0.7(8) . . . . ?
C10 C11 C12 C13 -178.7(5) . . . . ?
C11 C12 C13 C14 0.1(9) . . . . ?
C12 C13 C14 C15 -0.2(9) . . . . ?
C11 N3 C15 C14 1.3(8) . . . . ?
Ni1 N3 C15 C14 -175.6(4) . . . . ?
C13 C14 C15 N3 -0.5(9) . . . . ?
C20 N4 C16 C17 -2.0(8) . . . . ?
Ni1 N4 C16 C17 177.6(4) . . . . ?
N4 C16 C17 C18 -0.6(8) . . . . ?
C16 C17 C18 C19 3.0(9) . . . . ?
C17 C18 C19 C20 -2.9(9) . . . . ?
C16 N4 C20 C19 2.2(8) . . . . ?
Ni1 N4 C20 C19 -177.5(4) . . . . ?
C16 N4 C20 C21 -177.5(5) . . . . ?
Ni1 N4 C20 C21 2.9(6) . . . . ?
C18 C19 C20 N4 0.2(9) . . . . ?
C18 C19 C20 C21 179.9(6) . . . . ?
C25 N5 C21 C22 -2.7(9) . . . . ?
Ni1 N5 C21 C22 -178.4(5) . . . . ?
C25 N5 C21 C20 177.0(5) . . . . ?
Ni1 N5 C21 C20 1.3(6) . . . . ?
N4 C20 C21 N5 -2.8(7) . . . . ?
C19 C20 C21 N5 177.6(5) . . . . ?
N4 C20 C21 C22 176.9(6) . . . . ?
C19 C20 C21 C22 -2.7(10) . . . . ?
N5 C21 C22 C23 0.8(10) . . . . ?
C20 C21 C22 C23 -178.8(6) . . . . ?
C21 C22 C23 C24 1.1(11) . . . . ?
C22 C23 C24 C25 -1.3(11) . . . . ?
C21 N5 C25 C24 2.5(8) . . . . ?
Ni1 N5 C25 C24 178.3(4) . . . . ?
C21 N5 C25 C26 -178.3(5) . . . . ?
Ni1 N5 C25 C26 -2.5(6) . . . . ?
C23 C24 C25 N5 -0.5(9) . . . . ?
C23 C24 C25 C26 -179.6(6) . . . . ?
C30 N6 C26 C27 -0.5(8) . . . . ?
Ni1 N6 C26 C27 -177.7(5) . . . . ?
C30 N6 C26 C25 177.8(5) . . . . ?
Ni1 N6 C26 C25 0.6(6) . . . . ?
N5 C25 C26 N6 1.1(7) . . . . ?
C24 C25 C26 N6 -179.7(6) . . . . ?
N5 C25 C26 C27 179.4(5) . . . . ?
C24 C25 C26 C27 -1.4(9) . . . . ?
N6 C26 C27 C28 1.0(9) . . . . ?
C25 C26 C27 C28 -177.2(6) . . . . ?
C26 C27 C28 C29 -0.8(10) . . . . ?
C27 C28 C29 C30 0.1(10) . . . . ?
C26 N6 C30 C29 -0.3(8) . . . . ?
Ni1 N6 C30 C29 176.5(4) . . . . ?
C28 C29 C30 N6 0.5(9) . . . . ?
